data_4309336
loop_
_publ_author_name
'Wen Li Jia'
'Theresa MCormick'
'Ye Tao'
'Jian-Ping Lu'
'Suning Wang'

_publ_section_title
;
New Phosphorescent Polynuclear Cu(I) Compounds Based on Linear and
Star-Shaped 2-(2'-Pyridyl)benzimidazolyl Derivatives: Syntheses,
Structures, Luminescence, and Electroluminescence
;
_journal_name_full 'Inorganic Chemistry'
_journal_page_first 5706
_journal_page_last 5712
_journal_paper_doi 10.1021/ic0504893
_journal_volume 44
_journal_year 2005
_chemical_formula_sum 'C156 H126 B3 Cl5 Cu3 F12 N9 P6'
_chemical_formula_weight 2940.77
_chemical_name_systematic
; 
 ? 
;
_space_group_IT_number 2
_symmetry_cell_setting triclinic
_symmetry_space_group_name_Hall '-P 1'
_symmetry_space_group_name_H-M 'P -1'
_atom_sites_solution_hydrogens geom
_atom_sites_solution_primary direct
_atom_sites_solution_secondary difmap
_audit_creation_method SHELXL-97
_cell_angle_alpha 92.044(5)
_cell_angle_beta 101.857(6)
_cell_angle_gamma 96.359(6)
_cell_formula_units_Z 2
_cell_length_a 13.444(4)
_cell_length_b 17.235(6)
_cell_length_c 30.992(10)
_cell_measurement_temperature 180(2)
_cell_volume 6972(4)
_computing_cell_refinement 'Bruker XSCANS'
_computing_data_collection 'Bruker XSCANS'
_computing_data_reduction 'Bruker SHELXTL'
_computing_molecular_graphics 'Bruker SHELXTL'
_computing_publication_material 'Bruker SHELXTL'
_computing_structure_refinement 'SHELXL-97 (Sheldrick, 1997)'
_computing_structure_solution 'SHELXS-97 (Sheldrick, 1990)'
_diffrn_ambient_temperature 180(2)
_diffrn_measured_fraction_theta_full 0.815
_diffrn_measured_fraction_theta_max 0.815
_diffrn_measurement_device_type 'Bruker P4'
_diffrn_measurement_method '\w scans'
_diffrn_radiation_monochromator graphite
_diffrn_radiation_source 'fine-focus sealed tube'
_diffrn_radiation_type MoK\a
_diffrn_radiation_wavelength 0.71073
_diffrn_reflns_av_R_equivalents 0.0606
_diffrn_reflns_av_sigmaI/netI 0.1932
_diffrn_reflns_limit_h_max 17
_diffrn_reflns_limit_h_min -17
_diffrn_reflns_limit_k_max 22
_diffrn_reflns_limit_k_min -20
_diffrn_reflns_limit_l_max 40
_diffrn_reflns_limit_l_min -41
_diffrn_reflns_number 42390
_diffrn_reflns_theta_full 28.36
_diffrn_reflns_theta_max 28.36
_diffrn_reflns_theta_min 1.19
_exptl_absorpt_coefficient_mu 0.691
_exptl_absorpt_correction_T_max 1.000
_exptl_absorpt_correction_T_min 0.819
_exptl_absorpt_correction_type SADABS
_exptl_crystal_colour orange
_exptl_crystal_density_diffrn 1.401
_exptl_crystal_density_method 'not measured'
_exptl_crystal_description needle
_exptl_crystal_F_000 3020
_exptl_crystal_size_max .1
_exptl_crystal_size_mid .3
_exptl_crystal_size_min .5
_refine_diff_density_max 1.014
_refine_diff_density_min -0.898
_refine_diff_density_rms 0.094
_refine_ls_extinction_method none
_refine_ls_goodness_of_fit_ref 1.101
_refine_ls_hydrogen_treatment mixed
_refine_ls_matrix_type full
_refine_ls_number_parameters 1705
_refine_ls_number_reflns 28402
_refine_ls_number_restraints 0
_refine_ls_restrained_S_all 1.101
_refine_ls_R_factor_all 0.2400
_refine_ls_R_factor_gt 0.0991
_refine_ls_shift/su_max 0.031
_refine_ls_shift/su_mean 0.002
_refine_ls_structure_factor_coef Fsqd
_refine_ls_weighting_details 'calc w=1/[\s^2^(Fo^2^)+(0.1000P)^2^+3.0000P] where P=(Fo^2^+2Fc^2^)/3'
_refine_ls_weighting_scheme calc
_refine_ls_wR_factor_gt 0.2168
_refine_ls_wR_factor_ref 0.2692
_reflns_number_gt 11339
_reflns_number_total 28402
_reflns_threshold_expression >2sigma(I)
_cod_data_source_file ic0504893si20050515_032118.cif
_cod_data_source_block tm3a
_cod_depositor_comments
;
The following automatic conversions were performed:
'_symmetry_cell_setting' value 'Triclinic' changed to 'triclinic'
according to '/home/saulius/struct/CIF-dictionaries/cif_core.dic'
dictionary named 'cif_core.dic' version 2.4.1 from 2010-06-29.

Automatic conversion script
Id: cif_fix_enum 1527 2010-12-29 10:47:43Z saulius 
;
_cod_database_code 4309336

loop_
_symmetry_equiv_pos_as_xyz
'x, y, z'
'-x, -y, -z'

loop_
_atom_site_label
_atom_site_type_symbol
_atom_site_fract_x
_atom_site_fract_y
_atom_site_fract_z
_atom_site_U_iso_or_equiv
_atom_site_adp_type
_atom_site_occupancy
_atom_site_symmetry_multiplicity
_atom_site_calc_flag
_atom_site_refinement_flags
_atom_site_disorder_assembly
_atom_site_disorder_group
Cu1 Cu 0.71111(7) 0.25031(5) 0.95235(3) 0.0300(2) Uani 1 1 d . . .
Cu2 Cu 1.19687(7) 0.68642(6) 0.72120(3) 0.0386(3) Uani 1 1 d . . .
Cu3 Cu 0.69881(11) 0.18634(7) 0.62099(4) 0.0730(4) Uani 1 1 d . . .
P1 P 0.5763(2) 0.09440(14) 0.63150(7) 0.0506(6) Uani 1 1 d . . .
P2 P 0.7508(2) 0.22714(15) 0.56030(8) 0.0538(7) Uani 1 1 d . . .
P3 P 0.66658(14) 0.30685(11) 1.01040(6) 0.0285(5) Uani 1 1 d . . .
P4 P 1.27690(15) 0.61402(13) 0.68022(7) 0.0372(5) Uani 1 1 d . . .
P5 P 0.71383(15) 0.12201(11) 0.93608(6) 0.0313(5) Uani 1 1 d . . .
P6 P 1.21601(18) 0.81680(13) 0.73149(7) 0.0427(6) Uani 1 1 d . . .
N1 N 0.8455(4) 0.3053(3) 0.9397(2) 0.0313(15) Uani 1 1 d . . .
N2 N 0.6544(4) 0.2993(4) 0.89031(19) 0.0314(15) Uani 1 1 d . . .
N3 N 0.9235(4) 0.3485(3) 0.88616(19) 0.0299(15) Uani 1 1 d . . .
N4 N 1.1966(5) 0.6230(4) 0.77674(19) 0.0353(16) Uani 1 1 d . . .
N5 N 1.0398(5) 0.6405(4) 0.7090(2) 0.0368(16) Uani 1 1 d . . .
N6 N 1.1107(4) 0.5221(4) 0.80208(19) 0.0297(15) Uani 1 1 d . . .
N7 N 0.8035(9) 0.2085(8) 0.6752(4) 0.041(3) Uiso 0.50 1 d P . .
N7A N 0.7402(9) 0.2772(7) 0.6631(4) 0.036(3) Uiso 0.50 1 d P . .
N8 N 0.8962(8) 0.2850(7) 0.7309(4) 0.032(3) Uiso 0.50 1 d P . .
N8A N 0.8205(8) 0.3430(7) 0.7249(4) 0.031(3) Uiso 0.50 1 d P . .
N9A N 0.6588(9) 0.2999(8) 0.6503(4) 0.033(3) Uiso 0.50 1 d P . .
N9 N 0.8541(11) 0.1563(8) 0.6721(5) 0.041(4) Uiso 0.50 1 d P . .
C1 C 0.4645(7) 0.0716(5) 0.5868(3) 0.048(2) Uani 1 1 d . . .
C2 C 0.3998(8) 0.1274(6) 0.5770(3) 0.061(3) Uani 1 1 d . . .
H2A H 0.4122 0.1745 0.5952 0.074 Uiso 1 1 calc R . .
C3 C 0.3166(8) 0.1178(7) 0.5415(3) 0.070(3) Uani 1 1 d . . .
H3A H 0.2719 0.1569 0.5360 0.084 Uiso 1 1 calc R . .
C4 C 0.3002(7) 0.0507(6) 0.5144(3) 0.065(3) Uani 1 1 d . . .
H4A H 0.2457 0.0442 0.4891 0.078 Uiso 1 1 calc R . .
C5 C 0.3624(8) -0.0068(6) 0.5240(3) 0.066(3) Uani 1 1 d . . .
H5A H 0.3487 -0.0539 0.5058 0.080 Uiso 1 1 calc R . .
C6 C 0.4458(7) 0.0022(5) 0.5599(3) 0.054(2) Uani 1 1 d . . .
H6A H 0.4888 -0.0379 0.5659 0.065 Uiso 1 1 calc R . .
C7 C 0.6361(7) 0.0064(5) 0.6425(3) 0.060(3) Uani 1 1 d . . .
C8 C 0.6480(9) -0.0243(6) 0.6840(4) 0.087(4) Uani 1 1 d . . .
H8A H 0.6144 -0.0052 0.7056 0.104 Uiso 1 1 calc R . .
C9 C 0.7111(12) -0.0845(7) 0.6932(5) 0.120(5) Uani 1 1 d . . .
H9A H 0.7233 -0.1042 0.7218 0.144 Uiso 1 1 calc R . .
C10 C 0.7550(11) -0.1146(7) 0.6610(6) 0.111(5) Uani 1 1 d . . .
H10A H 0.7969 -0.1553 0.6676 0.133 Uiso 1 1 calc R . .
C11 C 0.6818(7) -0.0268(6) 0.6102(3) 0.065(3) Uani 1 1 d . . .
H11A H 0.6723 -0.0068 0.5817 0.078 Uiso 1 1 calc R . .
C12 C 0.7392(9) -0.0866(7) 0.6191(4) 0.081(3) Uani 1 1 d . . .
H12A H 0.7681 -0.1091 0.5968 0.098 Uiso 1 1 calc R . .
C13 C 0.5223(8) 0.1159(5) 0.6792(3) 0.056(3) Uani 1 1 d . . .
C14 C 0.5447(11) 0.1845(7) 0.7505(3) 0.085(4) Uani 1 1 d . . .
H14A H 0.5888 0.2156 0.7742 0.102 Uiso 1 1 calc R . .
C15 C 0.5781(8) 0.1620(6) 0.7136(3) 0.067(3) Uani 1 1 d . . .
H15A H 0.6465 0.1805 0.7122 0.081 Uiso 1 1 calc R . .
C16 C 0.4449(12) 0.1601(7) 0.7514(4) 0.091(4) Uani 1 1 d . . .
H16A H 0.4189 0.1756 0.7763 0.109 Uiso 1 1 calc R . .
C17 C 0.3807(10) 0.1137(8) 0.7175(4) 0.094(4) Uani 1 1 d . . .
H17A H 0.3117 0.0970 0.7189 0.113 Uiso 1 1 calc R . .
C18 C 0.4206(10) 0.0918(6) 0.6804(3) 0.075(3) Uani 1 1 d . . .
H18A H 0.3778 0.0607 0.6564 0.090 Uiso 1 1 calc R . .
C19 C 0.6541(8) 0.2282(5) 0.5103(3) 0.051(2) Uani 1 1 d . . .
C20 C 0.5555(8) 0.2050(6) 0.5105(3) 0.066(3) Uani 1 1 d . . .
H20A H 0.5379 0.1886 0.5372 0.079 Uiso 1 1 calc R . .
C21 C 0.4762(9) 0.2043(7) 0.4717(4) 0.086(4) Uani 1 1 d . . .
H21A H 0.4065 0.1906 0.4730 0.103 Uiso 1 1 calc R . .
C22 C 0.5018(9) 0.2229(6) 0.4341(4) 0.073(3) Uani 1 1 d . . .
H22A H 0.4502 0.2215 0.4080 0.088 Uiso 1 1 calc R . .
C23 C 0.6011(10) 0.2438(7) 0.4326(4) 0.086(4) Uani 1 1 d . . .
H23A H 0.6181 0.2554 0.4051 0.103 Uiso 1 1 calc R . .
C24 C 0.6793(8) 0.2488(7) 0.4706(3) 0.084(4) Uani 1 1 d . . .
H24A H 0.7482 0.2659 0.4692 0.101 Uiso 1 1 calc R . .
C25 C 0.8527(8) 0.1783(6) 0.5446(3) 0.061(3) Uani 1 1 d . . .
C26 C 0.8683(9) 0.1074(8) 0.5601(4) 0.087(4) Uani 1 1 d . . .
H26A H 0.8262 0.0846 0.5786 0.105 Uiso 1 1 calc R . .
C27 C 0.9459(11) 0.0668(8) 0.5493(5) 0.107(5) Uani 1 1 d . . .
H27A H 0.9556 0.0166 0.5601 0.129 Uiso 1 1 calc R . .
C28 C 1.0066(11) 0.1000(11) 0.5234(6) 0.117(5) Uani 1 1 d . . .
H28A H 1.0601 0.0735 0.5164 0.141 Uiso 1 1 calc R . .
C29 C 0.9138(11) 0.2082(9) 0.5177(4) 0.124(5) Uani 1 1 d . . .
H29A H 0.9020 0.2571 0.5056 0.148 Uiso 1 1 calc R . .
C30 C 0.9914(12) 0.1710(11) 0.5074(5) 0.139(6) Uani 1 1 d . . .
H30A H 1.0340 0.1945 0.4894 0.167 Uiso 1 1 calc R . .
C31 C 0.8084(8) 0.3310(6) 0.5710(3) 0.063(3) Uani 1 1 d . . .
C32 C 0.9423(13) 0.4277(12) 0.6056(6) 0.144(7) Uani 1 1 d . . .
H32A H 1.0088 0.4407 0.6236 0.172 Uiso 1 1 calc R . .
C33 C 0.7899(14) 0.4679(7) 0.5685(5) 0.113(5) Uani 1 1 d . . .
H33A H 0.7499 0.5090 0.5596 0.135 Uiso 1 1 calc R . .
C34 C 0.8892(16) 0.4837(9) 0.5922(5) 0.121(6) Uani 1 1 d . . .
H34A H 0.9191 0.5364 0.5988 0.145 Uiso 1 1 calc R . .
C35 C 0.7505(9) 0.3912(7) 0.5582(4) 0.084(3) Uani 1 1 d . . .
H35A H 0.6821 0.3790 0.5420 0.100 Uiso 1 1 calc R . .
C36 C 0.9048(10) 0.3471(8) 0.5944(4) 0.104(4) Uani 1 1 d . . .
H36A H 0.9462 0.3068 0.6031 0.124 Uiso 1 1 calc R . .
C37 C 0.7617(6) 0.3028(4) 1.0620(2) 0.0305(18) Uani 1 1 d . . .
C38 C 0.8557(6) 0.3481(5) 1.0672(3) 0.047(2) Uani 1 1 d . . .
H38A H 0.8673 0.3831 1.0453 0.056 Uiso 1 1 calc R . .
C39 C 0.9334(6) 0.3429(5) 1.1041(3) 0.057(3) Uani 1 1 d . . .
H39A H 0.9973 0.3746 1.1074 0.068 Uiso 1 1 calc R . .
C40 C 0.9168(8) 0.2918(6) 1.1354(3) 0.061(3) Uani 1 1 d . . .
H40A H 0.9690 0.2887 1.1609 0.074 Uiso 1 1 calc R . .
C41 C 0.8265(7) 0.2456(6) 1.1303(3) 0.058(3) Uani 1 1 d . . .
H41A H 0.8168 0.2096 1.1519 0.070 Uiso 1 1 calc R . .
C42 C 0.7471(6) 0.2499(5) 1.0936(3) 0.041(2) Uani 1 1 d . . .
H42A H 0.6841 0.2171 1.0904 0.049 Uiso 1 1 calc R . .
C43 C 0.5465(5) 0.2681(4) 1.0239(2) 0.0294(18) Uani 1 1 d . . .
C44 C 0.4225(6) 0.2616(5) 1.0706(3) 0.045(2) Uani 1 1 d . . .
H44A H 0.4021 0.2788 1.0966 0.054 Uiso 1 1 calc R . .
C45 C 0.3887(7) 0.1821(5) 1.0030(3) 0.055(3) Uani 1 1 d . . .
H45A H 0.3447 0.1448 0.9824 0.066 Uiso 1 1 calc R . .
C46 C 0.4812(6) 0.2131(5) 0.9948(3) 0.041(2) Uani 1 1 d . . .
H46A H 0.5007 0.1964 0.9685 0.049 Uiso 1 1 calc R . .
C47 C 0.3601(6) 0.2054(6) 1.0412(3) 0.053(3) Uani 1 1 d . . .
H47A H 0.2972 0.1828 1.0475 0.064 Uiso 1 1 calc R . .
C48 C 0.5144(6) 0.2924(5) 1.0617(3) 0.040(2) Uani 1 1 d . . .
H48A H 0.5572 0.3312 1.0818 0.048 Uiso 1 1 calc R . .
C49 C 0.6578(6) 0.4105(4) 1.0063(3) 0.038(2) Uani 1 1 d . . .
C50 C 0.6759(7) 0.4638(5) 1.0436(3) 0.061(3) Uani 1 1 d . . .
H50A H 0.6939 0.4458 1.0724 0.073 Uiso 1 1 calc R . .
C51 C 0.6674(7) 0.5422(5) 1.0378(3) 0.060(3) Uani 1 1 d . . .
H51A H 0.6840 0.5785 1.0628 0.072 Uiso 1 1 calc R . .
C52 C 0.6353(8) 0.5684(6) 0.9966(3) 0.069(3) Uani 1 1 d . . .
H52A H 0.6234 0.6213 0.9931 0.083 Uiso 1 1 calc R . .
C53 C 0.6215(12) 0.5201(6) 0.9626(4) 0.126(6) Uani 1 1 d . . .
H53A H 0.6050 0.5396 0.9341 0.151 Uiso 1 1 calc R . .
C54 C 0.6296(10) 0.4418(6) 0.9657(3) 0.094(4) Uani 1 1 d . . .
H54A H 0.6156 0.4084 0.9396 0.112 Uiso 1 1 calc R . .
C55 C 1.2814(6) 0.5155(5) 0.6992(3) 0.038(2) Uani 1 1 d . . .
C56 C 1.1908(7) 0.4683(6) 0.6980(3) 0.063(3) Uani 1 1 d . . .
H56A H 1.1278 0.4872 0.6860 0.076 Uiso 1 1 calc R . .
C57 C 1.1895(8) 0.3941(6) 0.7137(4) 0.072(3) Uani 1 1 d . . .
H57A H 1.1262 0.3622 0.7118 0.087 Uiso 1 1 calc R . .
C58 C 1.2778(8) 0.3674(6) 0.7317(3) 0.067(3) Uani 1 1 d . . .
H58A H 1.2767 0.3169 0.7431 0.081 Uiso 1 1 calc R . .
C59 C 1.3682(8) 0.4115(6) 0.7338(3) 0.069(3) Uani 1 1 d . . .
H59A H 1.4304 0.3915 0.7458 0.083 Uiso 1 1 calc R . .
C60 C 1.3703(7) 0.4863(6) 0.7182(3) 0.062(3) Uani 1 1 d . . .
H60A H 1.4341 0.5178 0.7208 0.074 Uiso 1 1 calc R . .
C61 C 1.2091(6) 0.5965(5) 0.6222(3) 0.042(2) Uani 1 1 d . . .
C62 C 1.2202(7) 0.5327(6) 0.5959(3) 0.058(3) Uani 1 1 d . . .
H62A H 1.2654 0.4961 0.6073 0.070 Uiso 1 1 calc R . .
C63 C 1.1644(8) 0.5229(7) 0.5529(4) 0.077(3) Uani 1 1 d . . .
H63A H 1.1702 0.4779 0.5354 0.093 Uiso 1 1 calc R . .
C64 C 1.1032(8) 0.5739(8) 0.5353(3) 0.071(3) Uani 1 1 d . . .
H64A H 1.0688 0.5667 0.5052 0.085 Uiso 1 1 calc R . .
C65 C 1.0900(7) 0.6366(7) 0.5606(4) 0.069(3) Uani 1 1 d . . .
H65A H 1.0437 0.6717 0.5482 0.083 Uiso 1 1 calc R . .
C66 C 1.1432(6) 0.6504(6) 0.6046(3) 0.053(2) Uani 1 1 d . . .
H66A H 1.1349 0.6948 0.6219 0.063 Uiso 1 1 calc R . .
C67 C 1.4092(6) 0.6493(5) 0.6801(3) 0.045(2) Uani 1 1 d . . .
C68 C 1.4619(7) 0.7011(6) 0.7131(3) 0.067(3) Uani 1 1 d . . .
H68A H 1.4279 0.7191 0.7349 0.080 Uiso 1 1 calc R . .
C69 C 1.5627(8) 0.7281(8) 0.7158(5) 0.101(4) Uani 1 1 d . . .
H69A H 1.5980 0.7641 0.7394 0.121 Uiso 1 1 calc R . .
C70 C 1.6121(8) 0.7037(8) 0.6851(5) 0.099(5) Uani 1 1 d . . .
H70A H 1.6813 0.7244 0.6865 0.119 Uiso 1 1 calc R . .
C71 C 1.5638(8) 0.6491(7) 0.6515(4) 0.074(3) Uani 1 1 d . . .
H71A H 1.5995 0.6307 0.6306 0.089 Uiso 1 1 calc R . .
C72 C 1.4615(7) 0.6217(6) 0.6492(3) 0.059(3) Uani 1 1 d . . .
H72A H 1.4269 0.5839 0.6265 0.070 Uiso 1 1 calc R . .
C73 C 0.5879(5) 0.0659(4) 0.9211(3) 0.0357(19) Uani 1 1 d . . .
C74 C 0.5094(6) 0.0972(5) 0.8913(3) 0.053(2) Uani 1 1 d . . .
H74A H 0.5240 0.1443 0.8775 0.063 Uiso 1 1 calc R . .
C75 C 0.4102(7) 0.0575(6) 0.8825(3) 0.061(3) Uani 1 1 d . . .
H75A H 0.3578 0.0776 0.8621 0.073 Uiso 1 1 calc R . .
C76 C 0.3873(7) -0.0082(7) 0.9022(4) 0.072(3) Uani 1 1 d . . .
H76A H 0.3196 -0.0346 0.8950 0.086 Uiso 1 1 calc R . .
C77 C 0.4605(8) -0.0379(6) 0.9326(4) 0.076(3) Uani 1 1 d . . .
H77A H 0.4437 -0.0834 0.9473 0.091 Uiso 1 1 calc R . .
C78 C 0.5597(7) 0.0002(5) 0.9414(3) 0.055(2) Uani 1 1 d . . .
H78A H 0.6105 -0.0203 0.9624 0.066 Uiso 1 1 calc R . .
C79 C 0.7746(6) 0.1105(4) 0.8889(3) 0.0339(19) Uani 1 1 d . . .
C80 C 0.8783(6) 0.1256(5) 0.8947(3) 0.047(2) Uani 1 1 d . . .
H80A H 0.9184 0.1369 0.9238 0.056 Uiso 1 1 calc R . .
C81 C 0.9277(7) 0.1247(5) 0.8586(3) 0.054(3) Uani 1 1 d . . .
H81A H 0.9999 0.1369 0.8633 0.065 Uiso 1 1 calc R . .
C82 C 0.8708(8) 0.1061(5) 0.8170(3) 0.058(3) Uani 1 1 d . . .
H82A H 0.9031 0.1049 0.7925 0.070 Uiso 1 1 calc R . .
C83 C 0.7674(9) 0.0892(6) 0.8110(3) 0.074(3) Uani 1 1 d . . .
H83A H 0.7281 0.0743 0.7822 0.089 Uiso 1 1 calc R . .
C84 C 0.7184(7) 0.0932(5) 0.8459(3) 0.056(3) Uani 1 1 d . . .
H84A H 0.6458 0.0841 0.8405 0.067 Uiso 1 1 calc R . .
C85 C 0.7863(5) 0.0673(4) 0.9785(3) 0.0345(19) Uani 1 1 d . . .
C86 C 0.8014(6) 0.0958(5) 1.0217(3) 0.047(2) Uani 1 1 d . . .
H86A H 0.7781 0.1440 1.0284 0.056 Uiso 1 1 calc R . .
C87 C 0.8509(7) 0.0538(6) 1.0555(3) 0.067(3) Uani 1 1 d . . .
H87A H 0.8614 0.0733 1.0853 0.081 Uiso 1 1 calc R . .
C88 C 0.8841(7) -0.0147(6) 1.0458(4) 0.066(3) Uani 1 1 d . . .
H88A H 0.9172 -0.0435 1.0690 0.079 Uiso 1 1 calc R . .
C89 C 0.8707(7) -0.0424(5) 1.0036(4) 0.056(3) Uani 1 1 d . . .
H89A H 0.8952 -0.0902 0.9972 0.068 Uiso 1 1 calc R . .
C90 C 0.8222(6) -0.0024(4) 0.9697(3) 0.043(2) Uani 1 1 d . . .
H90A H 0.8133 -0.0226 0.9401 0.052 Uiso 1 1 calc R . .
C93 C 1.2053(7) 0.8680(5) 0.6804(3) 0.052(2) Uani 1 1 d . . .
C94 C 1.1595(17) 0.9343(14) 0.6736(7) 0.065(6) Uiso 0.50 1 d P . .
H94A H 1.144(13) 0.958(10) 0.696(6) 0.078 Uiso 0.50 1 d P . .
C94A C 1.0999(17) 0.8915(13) 0.6633(7) 0.070(6) Uiso 0.50 1 d P . .
C95 C 1.1500(16) 0.9735(13) 0.6347(7) 0.069(6) Uiso 0.50 1 d P . .
C95A C 1.088(2) 0.9173(19) 0.6195(11) 0.124(10) Uiso 0.50 1 d P . .
C96 C 1.1818(12) 0.9387(9) 0.6009(4) 0.133(6) Uani 1 1 d . . .
H96A H 1.1747 0.9639 0.5721 0.159 Uiso 1 1 calc R . .
C97 C 1.2643(8) 0.8566(6) 0.6524(4) 0.080(3) Uani 1 1 d . . .
H97A H 1.3162 0.8231 0.6595 0.096 Uiso 1 1 calc R . .
C98 C 1.2515(9) 0.8936(6) 0.6116(3) 0.072(3) Uani 1 1 d . . .
H98A H 1.2954 0.8848 0.5920 0.086 Uiso 1 1 calc R . .
C99 C 1.1316(8) 0.8620(5) 0.7620(3) 0.051(2) Uani 1 1 d . . .
C100 C 1.1645(8) 0.9332(6) 0.7867(3) 0.067(3) Uani 1 1 d . . .
H10B H 1.2315 0.9593 0.7887 0.081 Uiso 1 1 calc R . .
C101 C 1.0921(13) 0.9655(7) 0.8092(4) 0.093(4) Uani 1 1 d . . .
H10D H 1.1120 1.0137 0.8263 0.111 Uiso 1 1 calc R . .
C102 C 0.9991(11) 0.9290(9) 0.8061(4) 0.094(5) Uani 1 1 d . . .
H10E H 0.9523 0.9518 0.8203 0.113 Uiso 1 1 calc R . .
C103 C 0.9699(9) 0.8593(7) 0.7829(3) 0.076(3) Uani 1 1 d . . .
H10F H 0.9036 0.8330 0.7823 0.091 Uiso 1 1 calc R . .
C104 C 1.0338(8) 0.8253(6) 0.7600(3) 0.072(3) Uani 1 1 d . . .
H10G H 1.0106 0.7772 0.7430 0.086 Uiso 1 1 calc R . .
C105 C 1.3394(7) 0.8557(5) 0.7639(3) 0.052(2) Uani 1 1 d . . .
C106 C 1.3996(9) 0.9192(6) 0.7545(3) 0.080(3) Uani 1 1 d . . .
H10H H 1.3768 0.9438 0.7279 0.096 Uiso 1 1 calc R . .
C107 C 1.4903(9) 0.9496(7) 0.7810(4) 0.096(4) Uani 1 1 d . . .
H10I H 1.5302 0.9935 0.7729 0.116 Uiso 1 1 calc R . .
C108 C 1.5234(8) 0.9137(7) 0.8210(4) 0.079(3) Uani 1 1 d . . .
H10J H 1.5850 0.9346 0.8408 0.095 Uiso 1 1 calc R . .
C109 C 1.4660(9) 0.8486(6) 0.8309(3) 0.071(3) Uani 1 1 d . . .
H10K H 1.4892 0.8231 0.8571 0.086 Uiso 1 1 calc R . .
C110 C 1.3725(7) 0.8192(5) 0.8022(3) 0.048(2) Uani 1 1 d . . .
H11B H 1.3326 0.7744 0.8093 0.058 Uiso 1 1 calc R . .
C111 C 1.0323(6) 0.4593(4) 0.8037(2) 0.0316(18) Uani 1 1 d . . .
C112 C 1.0121(6) 0.4369(4) 0.8437(3) 0.0347(19) Uani 1 1 d . . .
H11C H 1.0473 0.4648 0.8704 0.042 Uiso 1 1 calc R . .
C113 C 0.9401(5) 0.3733(4) 0.8443(2) 0.0275(17) Uani 1 1 d . . .
C114 C 0.8890(7) 0.3312(5) 0.8065(3) 0.054(2) Uani 1 1 d . . .
H11D H 0.8299 0.2910 0.8073 0.065 Uiso 1 1 calc R . .
C115 C 0.972(3) 0.4319(18) 0.7672(15) 0.033(8) Uani 0.50 1 d P . .
H11F H 0.979(12) 0.441(10) 0.743(5) 0.039 Uiso 0.50 1 d P . .
C116 C 0.987(3) 0.406(2) 0.7636(13) 0.043(10) Uani 0.50 1 d P . .
C117 C 0.9289(12) 0.3386(10) 0.7669(5) 0.031(4) Uiso 0.50 1 d P . .
C118 C 0.8952(12) 0.3693(10) 0.7668(5) 0.028(4) Uiso 0.50 1 d P . .
C119 C 0.9470(5) 0.2997(4) 0.9521(2) 0.0298(18) Uani 1 1 d . . .
C120 C 1.0020(6) 0.2694(5) 0.9898(3) 0.040(2) Uani 1 1 d . . .
H12B H 0.9697 0.2531 1.0130 0.048 Uiso 1 1 calc R . .
C121 C 1.1051(7) 0.2640(5) 0.9921(3) 0.055(3) Uani 1 1 d . . .
H12C H 1.1444 0.2451 1.0178 0.066 Uiso 1 1 calc R . .
C122 C 1.1522(6) 0.2857(5) 0.9574(3) 0.047(2) Uani 1 1 d . . .
H12D H 1.2222 0.2787 0.9596 0.056 Uiso 1 1 calc R . .
C123 C 1.1007(5) 0.3168(5) 0.9204(3) 0.042(2) Uani 1 1 d . . .
H12E H 1.1331 0.3327 0.8971 0.050 Uiso 1 1 calc R . .
C124 C 0.9988(5) 0.3234(4) 0.9191(2) 0.0302(18) Uani 1 1 d . . .
C125 C 0.8315(5) 0.3337(4) 0.8997(2) 0.0274(17) Uani 1 1 d . . .
C126 C 0.7271(6) 0.3441(5) 0.8760(2) 0.0348(19) Uani 1 1 d . . .
C127 C 0.5584(6) 0.3056(4) 0.8708(3) 0.0360(19) Uani 1 1 d . . .
H12F H 0.5057 0.2751 0.8811 0.043 Uiso 1 1 calc R . .
C128 C 0.5301(6) 0.3521(5) 0.8375(3) 0.042(2) Uiso 1 1 d . . .
H12G H 0.4601 0.3512 0.8235 0.050 Uiso 1 1 calc R . .
C130 C 0.6051(6) 0.4010(5) 0.8243(3) 0.048(2) Uiso 1 1 d . . .
H13A H 0.5872 0.4366 0.8020 0.057 Uiso 1 1 calc R . .
C131 C 0.7079(6) 0.3977(5) 0.8441(2) 0.041(2) Uani 1 1 d . . .
C132 C 0.9112(8) 0.0975(5) 0.6773(3) 0.065(3) Uani 1 1 d . . .
C133 C 0.5914(7) 0.3527(7) 0.6377(3) 0.071(3) Uani 1 1 d . . .
C134 C 0.5712(7) 0.4195(7) 0.6582(4) 0.078(4) Uani 1 1 d . . .
C135 C 1.0030(8) 0.0862(6) 0.7051(3) 0.070(3) Uani 1 1 d . . .
C136 C 1.068(2) 0.1297(14) 0.7406(8) 0.060(7) Uiso 0.50 1 d P . .
H13B H 1.096(14) 0.155(13) 0.756(6) 0.072 Uiso 0.50 1 d P . .
C137 C 0.6237(15) 0.4781(13) 0.6962(7) 0.055(5) Uiso 0.50 1 d P . .
C138 C 0.7061(13) 0.4474(10) 0.7241(6) 0.043(4) Uiso 0.50 1 d P . .
H13D H 0.739(11) 0.482(9) 0.749(5) 0.051 Uiso 0.50 1 d P . .
C139 C 1.0361(15) 0.2036(13) 0.7502(6) 0.045(5) Uiso 0.50 1 d P . .
H13E H 1.062(13) 0.220(10) 0.766(6) 0.054 Uiso 0.50 1 d P . .
C140 C 0.9651(7) 0.2223(5) 0.7300(3) 0.049(2) Uiso 1 1 d . . .
C141 C 0.7314(6) 0.3880(5) 0.7096(3) 0.053(2) Uiso 1 1 d . . .
C142 C 0.8875(14) 0.1742(12) 0.6915(7) 0.045(5) Uiso 0.50 1 d P . .
C143 C 0.6891(12) 0.3401(9) 0.6671(6) 0.030(4) Uiso 0.50 1 d P . .
C144 C 0.8919(12) 0.2164(10) 0.7025(5) 0.036(4) Uiso 0.50 1 d P . .
C145 C 0.7256(11) 0.3271(9) 0.6867(5) 0.032(4) Uiso 0.50 1 d P . .
C146 C 0.8148(6) 0.2771(4) 0.6979(3) 0.0363(19) Uiso 1 1 d . . .
C147 C 1.0379(15) 0.1569(15) 0.7337(7) 0.052(6) Uiso 0.50 1 d P . .
C148 C 0.6360(17) 0.4394(13) 0.6979(7) 0.062(6) Uiso 0.50 1 d P . .
C149 C 1.2654(6) 0.5862(4) 0.8053(2) 0.0341(18) Uiso 1 1 d . . .
C150 C 1.4227(6) 0.5503(5) 0.8436(3) 0.040(2) Uiso 1 1 d . . .
H15B H 1.4951 0.5594 0.8526 0.048 Uiso 1 1 calc R . .
C151 C 1.3708(6) 0.4850(5) 0.8580(3) 0.053(3) Uani 1 1 d . . .
H15C H 1.4092 0.4501 0.8756 0.063 Uiso 1 1 calc R . .
C152 C 1.3736(5) 0.6013(5) 0.8171(3) 0.038(2) Uani 1 1 d . . .
H15D H 1.4099 0.6450 0.8070 0.046 Uiso 1 1 calc R . .
C153 C 1.2156(5) 0.5217(4) 0.8213(2) 0.0279(17) Uani 1 1 d . . .
C154 C 1.2670(6) 0.4697(5) 0.8477(3) 0.043(2) Uani 1 1 d . . .
H15E H 1.2318 0.4257 0.8581 0.052 Uiso 1 1 calc R . .
C155 C 1.1061(5) 0.5828(4) 0.7752(2) 0.0266(17) Uani 1 1 d . . .
C156 C 1.0160(6) 0.6045(5) 0.7437(3) 0.039(2) Uani 1 1 d . . .
C157 C 0.9201(6) 0.5928(6) 0.7506(3) 0.061(3) Uani 1 1 d . . .
H15F H 0.9071 0.5705 0.7768 0.073 Uiso 1 1 calc R . .
C158 C 0.8386(7) 0.6143(7) 0.7180(3) 0.084(4) Uani 1 1 d . . .
H15G H 0.7698 0.6063 0.7216 0.101 Uiso 1 1 calc R . .
C159 C 0.8628(6) 0.6474(6) 0.6807(3) 0.059(3) Uani 1 1 d . . .
H15H H 0.8107 0.6607 0.6575 0.071 Uiso 1 1 calc R . .
C160 C 0.9640(6) 0.6603(5) 0.6784(3) 0.047(2) Uani 1 1 d . . .
H16B H 0.9807 0.6849 0.6534 0.056 Uiso 1 1 calc R . .
C161 C 0.1895(14) 0.2951(10) 0.5863(7) 0.194(9) Uani 1 1 d . . .
H16C H 0.1753 0.2704 0.5560 0.232 Uiso 1 1 calc R . .
H16D H 0.1494 0.3399 0.5864 0.232 Uiso 1 1 calc R . .
C162 C 0.4307(14) 0.4288(12) 0.5015(7) 0.164(7) Uiso 1 1 d . . .
C163 C 0.5688(14) 0.5033(14) 0.4714(6) 0.162(7) Uiso 1 1 d . . .
C164 C 0.5054(14) 0.4381(11) 0.4756(6) 0.151(6) Uiso 1 1 d . . .
H16E H 0.5124 0.3927 0.4588 0.181 Uiso 1 1 calc R . .
C165 C 0.1649(9) 0.2062(10) 0.1260(5) 0.134(6) Uani 1 1 d . . .
H16F H 0.1357 0.2348 0.1478 0.161 Uiso 1 1 calc R . .
H16G H 0.2035 0.2452 0.1110 0.161 Uiso 1 1 calc R . .
C166 C 1.1112(12) 0.4786(10) 1.0137(5) 0.046(4) Uiso 0.50 1 d P . .
B1 B 0.1811(15) 0.2697(13) 0.4376(7) 0.120(7) Uani 1 1 d . . .
B2 B 0.2452(13) 0.2359(10) 0.8445(5) 0.085(4) Uani 1 1 d . . .
B3 B 0.2736(18) 0.3904(11) 0.1817(8) 0.125(8) Uani 1 1 d . . .
F1 F 0.2043(6) 0.2087(5) 0.4602(3) 0.153(4) Uani 1 1 d . . .
F2 F 0.0923(7) 0.2549(7) 0.4102(3) 0.184(5) Uani 1 1 d . . .
F3 F 0.2581(6) 0.2907(6) 0.4161(3) 0.149(3) Uani 1 1 d . . .
F4 F 0.1685(8) 0.3279(6) 0.4671(4) 0.212(5) Uani 1 1 d . . .
F5 F 0.1948(5) 0.1695(4) 0.8579(2) 0.102(2) Uani 1 1 d . . .
F6 F 0.3099(6) 0.2752(5) 0.8815(3) 0.133(3) Uani 1 1 d . . .
F7 F 0.2988(6) 0.2147(5) 0.8156(3) 0.148(3) Uani 1 1 d . . .
F8 F 0.1733(6) 0.2828(4) 0.8267(3) 0.120(3) Uani 1 1 d . . .
F9 F 0.3178(6) 0.3738(5) 0.1489(3) 0.144(3) Uani 1 1 d . . .
F10 F 0.2328(7) 0.3237(5) 0.2000(3) 0.146(3) Uani 1 1 d . . .
F11 F 0.1703(11) 0.4287(8) 0.1586(5) 0.081(4) Uiso 0.50 1 d P . .
F11A F 0.2960(13) 0.4508(10) 0.2148(5) 0.119(5) Uiso 0.50 1 d P . .
F12A F 0.3593(11) 0.4257(9) 0.2143(5) 0.095(4) Uiso 0.50 1 d P . .
F12 F 0.2148(16) 0.4274(12) 0.1740(7) 0.125(7) Uiso 0.50 1 d P . .
Cl1 Cl 0.2481(4) 0.1448(5) 0.1534(2) 0.266(4) Uani 1 1 d . . .
Cl2 Cl 0.0736(4) 0.1582(3) 0.09011(13) 0.1394(15) Uani 1 1 d . . .
Cl3 Cl 0.1554(6) 0.2223(4) 0.6262(3) 0.254(3) Uani 1 1 d . . .
Cl4 Cl 0.3098(4) 0.3234(3) 0.6031(3) 0.276(4) Uani 1 1 d . . .
Cl5 Cl 1.0090(7) 0.4997(6) 1.0119(2) 0.111(2) Uiso 0.50 1 d P . .
Cl6 Cl 1.1361(6) 0.4584(5) 1.0705(3) 0.134(3) Uiso 0.50 1 d P . .
H13F H 0.533(6) 0.443(5) 0.645(3) 0.050 Uiso 1 1 d . . .

loop_
_atom_site_aniso_label
_atom_site_aniso_U_11
_atom_site_aniso_U_22
_atom_site_aniso_U_33
_atom_site_aniso_U_23
_atom_site_aniso_U_13
_atom_site_aniso_U_12
Cu1 0.0334(5) 0.0283(5) 0.0303(5) 0.0052(4) 0.0123(4) 0.0009(4)
Cu2 0.0376(6) 0.0349(6) 0.0489(7) 0.0088(5) 0.0219(5) 0.0031(5)
Cu3 0.1092(11) 0.0664(9) 0.0325(7) -0.0097(6) 0.0206(7) -0.0442(8)
P1 0.0727(17) 0.0414(14) 0.0375(14) -0.0045(11) 0.0226(12) -0.0127(13)
P2 0.0687(17) 0.0512(15) 0.0370(14) -0.0005(11) 0.0143(12) -0.0169(14)
P3 0.0322(11) 0.0270(11) 0.0275(11) 0.0052(9) 0.0096(9) 0.0021(9)
P4 0.0313(11) 0.0418(13) 0.0422(13) 0.0057(10) 0.0165(10) 0.0038(11)
P5 0.0340(11) 0.0268(11) 0.0334(12) 0.0035(9) 0.0099(9) -0.0003(10)
P6 0.0589(15) 0.0353(13) 0.0368(13) 0.0106(10) 0.0154(11) 0.0057(12)
N1 0.031(4) 0.031(4) 0.032(4) 0.004(3) 0.009(3) 0.000(3)
N2 0.026(3) 0.037(4) 0.034(4) 0.012(3) 0.008(3) 0.009(3)
N3 0.031(3) 0.029(4) 0.034(4) 0.012(3) 0.013(3) 0.007(3)
N4 0.031(4) 0.041(4) 0.033(4) 0.007(3) 0.006(3) -0.001(3)
N5 0.034(4) 0.036(4) 0.041(4) 0.009(3) 0.012(3) 0.001(3)
N6 0.021(3) 0.033(4) 0.035(4) 0.004(3) 0.009(3) -0.005(3)
C1 0.066(6) 0.042(5) 0.037(5) -0.001(4) 0.022(4) -0.010(5)
C2 0.077(7) 0.047(6) 0.065(7) -0.010(5) 0.035(6) -0.002(6)
C3 0.070(7) 0.083(8) 0.059(7) -0.005(6) 0.016(6) 0.015(6)
C4 0.061(7) 0.075(8) 0.059(7) -0.002(6) 0.025(5) -0.005(6)
C5 0.080(7) 0.061(7) 0.049(6) -0.016(5) 0.009(6) -0.017(6)
C6 0.075(7) 0.047(6) 0.041(6) 0.000(4) 0.021(5) -0.010(5)
C7 0.078(7) 0.045(6) 0.048(6) -0.002(5) 0.002(5) -0.009(5)
C8 0.137(11) 0.066(8) 0.069(8) 0.033(6) 0.044(7) 0.012(8)
C9 0.199(16) 0.065(9) 0.104(11) 0.031(8) 0.033(11) 0.039(10)
C10 0.130(12) 0.053(8) 0.152(15) 0.004(9) 0.032(11) 0.017(8)
C11 0.079(7) 0.052(6) 0.065(7) -0.008(5) 0.020(6) 0.005(6)
C12 0.100(9) 0.058(8) 0.082(9) -0.002(7) 0.012(7) 0.009(7)
C13 0.085(8) 0.047(6) 0.042(6) 0.008(5) 0.033(5) -0.008(6)
C14 0.127(11) 0.082(9) 0.051(7) -0.013(6) 0.039(7) 0.002(8)
C15 0.084(7) 0.078(8) 0.038(6) -0.008(5) 0.028(5) -0.023(6)
C16 0.150(13) 0.076(9) 0.063(8) -0.011(7) 0.060(9) 0.019(9)
C17 0.096(9) 0.130(12) 0.075(9) 0.021(8) 0.055(8) 0.017(9)
C18 0.118(10) 0.069(7) 0.045(6) 0.001(5) 0.040(6) -0.003(7)
C19 0.071(7) 0.036(5) 0.040(5) -0.001(4) 0.010(5) -0.013(5)
C20 0.059(7) 0.079(8) 0.063(7) 0.032(6) 0.022(5) -0.005(6)
C21 0.066(8) 0.090(9) 0.087(9) 0.036(7) -0.012(7) -0.012(7)
C22 0.071(8) 0.064(7) 0.074(8) 0.008(6) -0.012(6) 0.008(6)
C23 0.092(9) 0.117(11) 0.058(8) 0.030(7) 0.022(7) 0.029(8)
C24 0.063(7) 0.137(11) 0.047(7) 0.018(7) 0.016(6) -0.026(7)
C25 0.077(7) 0.062(7) 0.041(6) 0.003(5) 0.013(5) -0.007(6)
C26 0.070(8) 0.099(10) 0.079(9) 0.012(7) -0.010(6) -0.005(8)
C27 0.082(10) 0.079(10) 0.138(14) 0.016(9) -0.033(9) 0.016(9)
C28 0.077(10) 0.139(16) 0.134(15) -0.016(11) 0.013(9) 0.025(11)
C29 0.159(14) 0.145(14) 0.103(11) 0.056(10) 0.077(10) 0.065(11)
C30 0.150(14) 0.171(17) 0.135(14) 0.046(12) 0.074(11) 0.089(13)
C31 0.059(7) 0.078(8) 0.047(6) -0.003(5) 0.021(5) -0.034(6)
C32 0.119(14) 0.145(17) 0.129(15) 0.010(13) -0.010(10) -0.081(13)
C33 0.167(15) 0.056(8) 0.128(13) -0.036(8) 0.081(12) -0.018(10)
C34 0.179(19) 0.085(12) 0.082(12) -0.025(9) 0.026(11) -0.043(12)
C35 0.080(8) 0.071(8) 0.103(10) -0.003(7) 0.043(7) -0.016(7)
C36 0.085(10) 0.089(10) 0.122(12) 0.001(8) 0.012(8) -0.035(8)
C37 0.043(5) 0.024(4) 0.027(4) 0.002(3) 0.010(4) 0.011(4)
C38 0.038(5) 0.049(6) 0.054(6) 0.016(4) 0.004(4) 0.009(5)
C39 0.036(5) 0.051(6) 0.074(7) -0.004(5) -0.007(5) 0.004(5)
C40 0.061(7) 0.076(8) 0.042(6) -0.013(5) -0.013(5) 0.040(6)
C41 0.058(6) 0.088(8) 0.038(6) 0.025(5) 0.014(5) 0.031(6)
C42 0.039(5) 0.045(5) 0.041(5) 0.012(4) 0.009(4) 0.006(4)
C43 0.033(4) 0.027(4) 0.030(4) 0.010(3) 0.010(3) 0.008(4)
C44 0.041(5) 0.060(6) 0.045(6) 0.021(5) 0.022(4) 0.021(5)
C45 0.040(6) 0.044(6) 0.073(7) 0.000(5) -0.003(5) -0.002(5)
C46 0.033(5) 0.035(5) 0.055(6) -0.002(4) 0.011(4) 0.003(4)
C47 0.026(5) 0.060(7) 0.080(8) 0.035(6) 0.019(5) 0.008(5)
C48 0.039(5) 0.045(5) 0.041(5) 0.010(4) 0.019(4) 0.002(4)
C49 0.056(5) 0.026(4) 0.030(5) 0.001(4) 0.003(4) 0.007(4)
C50 0.100(8) 0.033(5) 0.053(6) 0.005(5) 0.025(5) 0.003(5)
C51 0.085(7) 0.036(5) 0.058(6) 0.002(5) 0.014(5) 0.003(5)
C52 0.105(8) 0.044(6) 0.050(6) 0.009(5) -0.015(6) 0.026(6)
C53 0.275(18) 0.040(7) 0.047(7) 0.012(6) -0.017(9) 0.044(9)
C54 0.169(12) 0.047(7) 0.052(7) -0.003(5) -0.008(7) 0.023(7)
C55 0.041(5) 0.036(5) 0.041(5) -0.003(4) 0.024(4) -0.003(4)
C56 0.041(6) 0.053(6) 0.099(8) 0.013(6) 0.022(5) 0.003(5)
C57 0.078(8) 0.047(6) 0.103(9) 0.015(6) 0.047(7) -0.003(6)
C58 0.074(8) 0.052(6) 0.078(8) 0.024(5) 0.014(6) 0.015(6)
C59 0.066(7) 0.064(7) 0.072(7) 0.031(6) -0.001(6) 0.012(6)
C60 0.058(6) 0.063(7) 0.063(7) 0.020(5) 0.007(5) 0.012(5)
C61 0.039(5) 0.052(6) 0.040(5) 0.014(4) 0.022(4) 0.001(4)
C62 0.062(6) 0.071(7) 0.045(6) 0.004(5) 0.013(5) 0.017(5)
C63 0.074(8) 0.089(9) 0.064(8) 0.000(7) 0.016(6) -0.012(7)
C64 0.056(7) 0.108(10) 0.041(6) 0.017(7) 0.006(5) -0.022(7)
C65 0.038(6) 0.112(10) 0.058(7) 0.043(7) 0.009(5) -0.002(6)
C66 0.032(5) 0.073(7) 0.060(6) 0.022(5) 0.025(4) 0.006(5)
C67 0.048(5) 0.049(6) 0.044(5) 0.013(4) 0.020(4) 0.010(5)
C68 0.045(6) 0.085(8) 0.072(7) -0.015(6) 0.022(5) 0.001(6)
C69 0.051(7) 0.111(11) 0.141(12) -0.030(9) 0.036(7) -0.006(7)
C70 0.039(7) 0.084(10) 0.179(15) 0.021(10) 0.042(8) -0.016(7)
C71 0.053(7) 0.082(9) 0.108(10) 0.036(7) 0.053(6) 0.023(7)
C72 0.043(6) 0.071(7) 0.068(7) 0.005(5) 0.026(5) 0.008(5)
C73 0.025(4) 0.031(5) 0.049(5) 0.004(4) 0.007(4) -0.004(4)
C74 0.045(5) 0.036(5) 0.075(7) 0.002(5) 0.005(5) 0.005(5)
C75 0.030(5) 0.065(7) 0.077(7) -0.011(6) -0.011(5) 0.010(5)
C76 0.029(5) 0.094(9) 0.080(8) 0.000(7) 0.001(5) -0.022(6)
C77 0.058(7) 0.078(8) 0.082(8) 0.011(6) 0.013(6) -0.036(6)
C78 0.043(6) 0.058(6) 0.056(6) 0.006(5) 0.000(5) -0.007(5)
C79 0.035(5) 0.028(4) 0.040(5) 0.007(4) 0.011(4) 0.000(4)
C80 0.052(6) 0.044(5) 0.051(6) 0.005(4) 0.021(5) 0.014(5)
C81 0.050(6) 0.039(5) 0.084(8) -0.002(5) 0.038(5) 0.008(5)
C82 0.083(8) 0.055(6) 0.046(6) 0.009(5) 0.034(6) 0.011(6)
C83 0.080(8) 0.100(9) 0.039(6) -0.004(6) 0.013(6) -0.004(7)
C84 0.053(6) 0.071(7) 0.043(6) -0.005(5) 0.019(5) -0.005(5)
C85 0.029(4) 0.032(5) 0.042(5) 0.013(4) 0.011(4) -0.007(4)
C86 0.050(5) 0.055(6) 0.037(5) 0.011(4) 0.008(4) 0.011(5)
C87 0.074(7) 0.087(8) 0.046(6) 0.017(6) 0.012(5) 0.024(6)
C88 0.059(6) 0.070(7) 0.071(8) 0.038(6) 0.007(6) 0.019(6)
C89 0.053(6) 0.037(5) 0.083(8) 0.014(5) 0.017(5) 0.015(5)
C90 0.047(5) 0.028(5) 0.052(6) 0.004(4) 0.006(4) 0.002(4)
C93 0.083(7) 0.040(5) 0.038(5) 0.001(4) 0.026(5) 0.005(5)
C96 0.189(16) 0.171(15) 0.068(9) 0.067(10) 0.051(10) 0.088(13)
C97 0.091(8) 0.083(9) 0.075(8) 0.030(7) 0.025(7) 0.027(7)
C98 0.112(9) 0.064(7) 0.044(6) 0.017(5) 0.036(6) -0.008(7)
C99 0.084(7) 0.034(5) 0.037(5) 0.014(4) 0.007(5) 0.021(5)
C100 0.097(8) 0.047(6) 0.060(7) 0.015(5) 0.015(6) 0.017(6)
C101 0.180(14) 0.063(8) 0.049(7) -0.002(6) 0.032(9) 0.064(10)
C102 0.124(11) 0.108(12) 0.072(9) 0.019(8) 0.036(9) 0.069(10)
C103 0.093(8) 0.091(9) 0.065(7) 0.009(6) 0.043(6) 0.046(7)
C104 0.073(7) 0.072(8) 0.076(8) 0.001(6) 0.022(6) 0.030(7)
C105 0.071(7) 0.048(6) 0.040(5) 0.016(4) 0.023(5) 0.002(5)
C106 0.092(9) 0.079(8) 0.050(7) 0.022(6) -0.009(6) -0.033(7)
C107 0.094(9) 0.109(10) 0.070(8) 0.039(7) 0.007(7) -0.048(8)
C108 0.059(7) 0.078(8) 0.084(9) -0.004(7) -0.009(6) -0.008(6)
C109 0.095(9) 0.051(7) 0.061(7) 0.007(5) -0.003(6) 0.012(6)
C110 0.057(6) 0.038(5) 0.049(6) 0.009(4) 0.011(5) -0.002(5)
C111 0.034(5) 0.028(4) 0.029(5) 0.001(4) 0.005(4) -0.008(4)
C112 0.037(5) 0.035(5) 0.035(5) 0.005(4) 0.013(4) 0.005(4)
C113 0.026(4) 0.030(4) 0.029(4) 0.003(3) 0.014(3) -0.004(4)
C114 0.050(6) 0.073(7) 0.032(5) 0.007(5) 0.013(4) -0.031(5)
C115 0.032(12) 0.018(16) 0.05(2) 0.005(14) 0.025(11) -0.021(12)
C116 0.08(2) 0.04(2) 0.010(10) -0.007(14) 0.016(11) -0.007(15)
C119 0.029(4) 0.032(4) 0.028(4) 0.005(3) 0.004(3) 0.004(4)
C120 0.036(5) 0.046(5) 0.037(5) 0.009(4) 0.007(4) 0.000(4)
C121 0.057(6) 0.058(6) 0.051(6) 0.027(5) 0.009(5) 0.015(5)
C122 0.030(5) 0.048(6) 0.063(6) 0.013(5) 0.014(4) 0.000(4)
C123 0.029(4) 0.044(5) 0.053(6) 0.015(4) 0.008(4) 0.006(4)
C124 0.022(4) 0.037(5) 0.029(4) 0.002(4) 0.004(3) -0.004(4)
C125 0.027(4) 0.020(4) 0.034(5) -0.003(3) 0.008(3) 0.001(3)
C126 0.039(5) 0.033(5) 0.033(5) 0.005(4) 0.012(4) -0.001(4)
C127 0.031(4) 0.034(5) 0.048(5) 0.008(4) 0.018(4) 0.006(4)
C131 0.041(5) 0.054(6) 0.032(5) 0.010(4) 0.011(4) 0.013(4)
C132 0.088(8) 0.051(6) 0.066(7) 0.007(5) 0.027(6) 0.028(6)
C133 0.059(6) 0.100(9) 0.065(7) 0.021(6) 0.018(5) 0.049(6)
C134 0.050(6) 0.106(10) 0.074(8) -0.008(7) -0.008(6) 0.040(6)
C135 0.086(8) 0.070(7) 0.047(6) -0.016(5) -0.003(6) 0.017(6)
C151 0.040(5) 0.065(7) 0.054(6) 0.010(5) 0.005(4) 0.021(5)
C152 0.029(4) 0.042(5) 0.045(5) -0.004(4) 0.017(4) -0.006(4)
C153 0.026(4) 0.033(4) 0.026(4) -0.001(3) 0.013(3) -0.003(4)
C154 0.044(5) 0.045(5) 0.044(5) 0.006(4) 0.015(4) 0.006(5)
C155 0.021(4) 0.032(4) 0.029(4) 0.004(3) 0.012(3) -0.001(4)
C156 0.032(5) 0.047(5) 0.042(5) 0.009(4) 0.011(4) 0.008(4)
C157 0.031(5) 0.095(8) 0.063(6) 0.050(6) 0.016(4) 0.006(5)
C158 0.029(5) 0.144(11) 0.083(8) 0.068(8) 0.012(5) 0.007(6)
C159 0.032(5) 0.078(7) 0.067(7) 0.029(6) 0.007(5) 0.007(5)
C160 0.035(5) 0.060(6) 0.047(5) 0.026(5) 0.009(4) 0.010(5)
C161 0.160(17) 0.127(15) 0.27(2) 0.041(16) -0.033(16) 0.052(14)
C165 0.061(8) 0.188(17) 0.149(14) -0.010(12) 0.038(9) -0.021(10)
B1 0.117(14) 0.171(19) 0.107(14) 0.064(14) 0.055(12) 0.097(15)
B2 0.105(12) 0.073(11) 0.096(12) 0.003(9) 0.060(10) 0.027(10)
B3 0.16(2) 0.072(12) 0.18(2) 0.056(14) 0.102(18) 0.035(14)
F1 0.169(7) 0.203(9) 0.134(7) 0.108(7) 0.072(6) 0.121(7)
F2 0.117(7) 0.255(12) 0.161(9) 0.116(8) -0.028(6) 0.007(7)
F3 0.117(6) 0.225(10) 0.134(7) 0.074(7) 0.062(6) 0.059(6)
F4 0.184(10) 0.155(9) 0.315(16) -0.060(10) 0.116(10) 0.001(8)
F5 0.083(5) 0.068(4) 0.163(7) 0.028(4) 0.043(4) 0.008(4)
F6 0.096(6) 0.119(7) 0.194(9) -0.014(6) 0.072(6) -0.009(5)
F7 0.171(7) 0.162(8) 0.161(8) 0.019(6) 0.122(6) 0.068(6)
F8 0.137(6) 0.090(5) 0.161(7) 0.022(5) 0.073(5) 0.056(5)
F9 0.106(6) 0.172(9) 0.163(8) -0.002(6) 0.074(6) -0.022(6)
F10 0.187(8) 0.097(6) 0.162(8) 0.013(6) 0.076(6) -0.027(6)
Cl1 0.132(4) 0.445(11) 0.221(6) -0.102(6) -0.009(4) 0.156(5)
Cl2 0.202(5) 0.129(3) 0.108(3) 0.024(3) 0.062(3) 0.046(3)
Cl3 0.293(8) 0.146(5) 0.306(9) -0.018(6) 0.040(7) 0.010(5)
Cl4 0.145(5) 0.161(5) 0.513(13) -0.124(7) 0.071(6) 0.022(4)

loop_
_atom_type_symbol
_atom_type_description
_atom_type_scat_dispersion_real
_atom_type_scat_dispersion_imag
_atom_type_scat_source
C C 0.0033 0.0016 'International Tables Vol C Tables 4.2.6.8 and 6.1.1.4'
H H 0.0000 0.0000 'International Tables Vol C Tables 4.2.6.8 and 6.1.1.4'
B B 0.0013 0.0007 'International Tables Vol C Tables 4.2.6.8 and 6.1.1.4'
N N 0.0061 0.0033 'International Tables Vol C Tables 4.2.6.8 and 6.1.1.4'
F F 0.0171 0.0103 'International Tables Vol C Tables 4.2.6.8 and 6.1.1.4'
P P 0.1023 0.0942 'International Tables Vol C Tables 4.2.6.8 and 6.1.1.4'
Cu Cu 0.3201 1.2651 'International Tables Vol C Tables 4.2.6.8 and 6.1.1.4'
Cl Cl 0.1484 0.1585 'International Tables Vol C Tables 4.2.6.8 and 6.1.1.4'

loop_
_geom_angle_atom_site_label_1
_geom_angle_atom_site_label_2
_geom_angle_atom_site_label_3
_geom_angle
_geom_angle_site_symmetry_1
_geom_angle_site_symmetry_3
_geom_angle_publ_flag
N1 Cu1 N2 79.4(2) . . ?
N1 Cu1 P3 112.46(17) . . ?
N2 Cu1 P3 114.34(16) . . ?
N1 Cu1 P5 105.14(17) . . ?
N2 Cu1 P5 105.69(17) . . ?
P3 Cu1 P5 128.68(8) . . ?
N4 Cu2 N5 80.2(2) . . ?
N4 Cu2 P6 116.85(19) . . ?
N5 Cu2 P6 110.94(18) . . ?
N4 Cu2 P4 102.99(18) . . ?
N5 Cu2 P4 108.55(18) . . ?
P6 Cu2 P4 127.28(9) . . ?
N7A Cu3 N7 46.6(5) . . ?
N7A Cu3 P1 119.1(4) . . ?
N7 Cu3 P1 110.0(4) . . ?
N7A Cu3 P2 103.5(4) . . ?
N7 Cu3 P2 113.7(4) . . ?
P1 Cu3 P2 132.93(10) . . ?
N7A Cu3 N9A 31.5(4) . . ?
N7 Cu3 N9A 76.7(5) . . ?
P1 Cu3 N9A 104.5(3) . . ?
P2 Cu3 N9A 101.7(3) . . ?
N7A Cu3 N9 74.6(5) . . ?
N7 Cu3 N9 28.6(5) . . ?
P1 Cu3 N9 104.0(4) . . ?
P2 Cu3 N9 105.8(3) . . ?
N9A Cu3 N9 105.3(5) . . ?
C7 P1 C1 108.4(4) . . ?
C7 P1 C13 106.1(4) . . ?
C1 P1 C13 103.7(5) . . ?
C7 P1 Cu3 106.6(3) . . ?
C1 P1 Cu3 117.3(3) . . ?
C13 P1 Cu3 114.0(3) . . ?
C19 P2 C25 105.9(4) . . ?
C19 P2 C31 103.7(4) . . ?
C25 P2 C31 103.3(5) . . ?
C19 P2 Cu3 117.6(3) . . ?
C25 P2 Cu3 116.0(4) . . ?
C31 P2 Cu3 108.7(3) . . ?
C43 P3 C49 104.2(3) . . ?
C43 P3 C37 104.0(3) . . ?
C49 P3 C37 103.2(3) . . ?
C43 P3 Cu1 117.6(3) . . ?
C49 P3 Cu1 113.8(3) . . ?
C37 P3 Cu1 112.5(2) . . ?
C67 P4 C55 104.4(4) . . ?
C67 P4 C61 107.1(4) . . ?
C55 P4 C61 102.8(4) . . ?
C67 P4 Cu2 116.5(3) . . ?
C55 P4 Cu2 111.2(2) . . ?
C61 P4 Cu2 113.6(3) . . ?
C73 P5 C85 104.7(4) . . ?
C73 P5 C79 106.6(4) . . ?
C85 P5 C79 103.9(3) . . ?
C73 P5 Cu1 114.1(2) . . ?
C85 P5 Cu1 117.1(3) . . ?
C79 P5 Cu1 109.5(3) . . ?
C105 P6 C93 104.4(4) . . ?
C105 P6 C99 100.6(4) . . ?
C93 P6 C99 104.6(4) . . ?
C105 P6 Cu2 113.0(3) . . ?
C93 P6 Cu2 114.0(3) . . ?
C99 P6 Cu2 118.5(3) . . ?
C125 N1 C119 106.2(6) . . ?
C125 N1 Cu1 111.9(5) . . ?
C119 N1 Cu1 137.3(5) . . ?
C127 N2 C126 116.5(6) . . ?
C127 N2 Cu1 128.7(5) . . ?
C126 N2 Cu1 112.8(4) . . ?
C125 N3 C124 106.6(6) . . ?
C125 N3 C113 128.4(6) . . ?
C124 N3 C113 124.4(6) . . ?
C155 N4 C149 105.8(6) . . ?
C155 N4 Cu2 111.4(5) . . ?
C149 N4 Cu2 136.9(5) . . ?
C160 N5 C156 118.1(7) . . ?
C160 N5 Cu2 127.6(6) . . ?
C156 N5 Cu2 111.7(5) . . ?
C155 N6 C153 105.9(6) . . ?
C155 N6 C111 128.3(6) . . ?
C153 N6 C111 124.3(6) . . ?
N9 N7 C144 65.5(11) . . ?
N9 N7 C146 137.1(13) . . ?
C144 N7 C146 71.7(11) . . ?
N9 N7 C142 31.7(10) . . ?
C144 N7 C142 34.3(10) . . ?
C146 N7 C142 106.0(14) . . ?
N9 N7 N7A 161.3(14) . . ?
C144 N7 N7A 123.3(13) . . ?
C146 N7 N7A 53.7(7) . . ?
C142 N7 N7A 156.3(15) . . ?
N9 N7 Cu3 100.2(11) . . ?
C144 N7 Cu3 161.1(12) . . ?
C146 N7 Cu3 120.5(8) . . ?
C142 N7 Cu3 131.7(14) . . ?
N7A N7 Cu3 66.9(6) . . ?
C145 N7A N9A 68.0(11) . . ?
C145 N7A C146 76.6(11) . . ?
N9A N7A C146 143.2(13) . . ?
C145 N7A C143 33.7(9) . . ?
N9A N7A C143 38.7(8) . . ?
C146 N7A C143 109.4(12) . . ?
C145 N7A N7 128.0(14) . . ?
N9A N7A N7 149.2(14) . . ?
C146 N7A N7 54.8(7) . . ?
C143 N7A N7 161.2(13) . . ?
C145 N7A Cu3 154.4(12) . . ?
N9A N7A Cu3 89.9(10) . . ?
C146 N7A Cu3 121.3(8) . . ?
C143 N7A Cu3 128.1(11) . . ?
N7 N7A Cu3 66.5(7) . . ?
C146 N8 C117 132.7(11) . . ?
C146 N8 C144 67.7(9) . . ?
C117 N8 C144 159.4(12) . . ?
C146 N8 N8A 57.8(7) . . ?
C117 N8 N8A 75.0(9) . . ?
C144 N8 N8A 125.5(11) . . ?
C146 N8 C140 113.8(9) . . ?
C117 N8 C140 113.5(10) . . ?
C144 N8 C140 46.2(7) . . ?
N8A N8 C140 171.4(10) . . ?
C146 N8 C118 110.6(8) . . ?
C117 N8 C118 22.1(7) . . ?
C144 N8 C118 177.1(12) . . ?
N8A N8 C118 52.8(7) . . ?
C140 N8 C118 135.6(9) . . ?
C146 N8A C118 129.1(10) . . ?
C146 N8A N8 55.0(6) . . ?
C118 N8A N8 74.2(9) . . ?
C146 N8A C141 111.2(9) . . ?
C118 N8A C141 119.5(10) . . ?
N8 N8A C141 166.2(11) . . ?
C146 N8A C145 63.6(8) . . ?
C118 N8A C145 165.9(11) . . ?
N8 N8A C145 118.6(10) . . ?
C141 N8A C145 47.7(7) . . ?
C146 N8A C117 104.7(9) . . ?
C118 N8A C117 24.4(7) . . ?
N8 N8A C117 49.8(7) . . ?
C141 N8A C117 143.9(10) . . ?
C145 N8A C117 167.2(11) . . ?
C143 N9A N7A 80.9(16) . . ?
C143 N9A C145 32.5(13) . . ?
N7A N9A C145 54.9(9) . . ?
C143 N9A C133 79.8(16) . . ?
N7A N9A C133 157.3(15) . . ?
C145 N9A C133 110.1(13) . . ?
C143 N9A Cu3 138.8(16) . . ?
N7A N9A Cu3 58.6(8) . . ?
C145 N9A Cu3 112.4(10) . . ?
C133 N9A Cu3 137.0(9) . . ?
C142 N9 N7 86(2) . . ?
C142 N9 C132 86(2) . . ?
N7 N9 C132 168.7(16) . . ?
C142 N9 C144 26.1(19) . . ?
N7 N9 C144 60.8(10) . . ?
C132 N9 C144 112.1(14) . . ?
C142 N9 Cu3 137(2) . . ?
N7 N9 Cu3 51.2(9) . . ?
C132 N9 Cu3 137.0(11) . . ?
C144 N9 Cu3 110.9(10) . . ?
C2 C1 C6 118.6(9) . . ?
C2 C1 P1 118.1(7) . . ?
C6 C1 P1 123.2(7) . . ?
C1 C2 C3 122.4(9) . . ?
C4 C3 C2 118.9(10) . . ?
C5 C4 C3 119.8(10) . . ?
C4 C5 C6 121.5(9) . . ?
C5 C6 C1 118.7(9) . . ?
C8 C7 C11 119.3(10) . . ?
C8 C7 P1 121.0(8) . . ?
C11 C7 P1 119.3(8) . . ?
C7 C8 C9 118.5(11) . . ?
C10 C9 C8 120.3(13) . . ?
C9 C10 C12 121.2(13) . . ?
C12 C11 C7 121.4(11) . . ?
C11 C12 C10 119.2(12) . . ?
C15 C13 C18 117.0(9) . . ?
C15 C13 P1 120.3(8) . . ?
C18 C13 P1 122.5(8) . . ?
C15 C14 C16 116.8(11) . . ?
C13 C15 C14 125.6(11) . . ?
C14 C16 C17 122.2(11) . . ?
C16 C17 C18 118.1(12) . . ?
C13 C18 C17 120.3(11) . . ?
C20 C19 C24 118.4(9) . . ?
C20 C19 P2 119.7(7) . . ?
C24 C19 P2 121.8(8) . . ?
C19 C20 C21 121.9(10) . . ?
C22 C21 C20 118.8(11) . . ?
C21 C22 C23 120.4(11) . . ?
C22 C23 C24 121.7(11) . . ?
C19 C24 C23 118.6(10) . . ?
C26 C25 C29 117.6(11) . . ?
C26 C25 P2 118.2(9) . . ?
C29 C25 P2 124.2(10) . . ?
C25 C26 C27 121.0(13) . . ?
C28 C27 C26 119.2(14) . . ?
C27 C28 C30 120.3(14) . . ?
C25 C29 C30 122.8(14) . . ?
C28 C30 C29 119.0(16) . . ?
C36 C31 C35 120.1(11) . . ?
C36 C31 P2 119.0(10) . . ?
C35 C31 P2 120.7(8) . . ?
C34 C32 C36 122.5(16) . . ?
C35 C33 C34 117.9(15) . . ?
C32 C34 C33 121.0(16) . . ?
C33 C35 C31 121.4(13) . . ?
C31 C36 C32 117.0(14) . . ?
C42 C37 C38 118.8(7) . . ?
C42 C37 P3 122.4(6) . . ?
C38 C37 P3 118.4(6) . . ?
C37 C38 C39 121.0(9) . . ?
C40 C39 C38 119.4(9) . . ?
C41 C40 C39 120.3(8) . . ?
C40 C41 C42 121.4(9) . . ?
C37 C42 C41 119.1(8) . . ?
C46 C43 C48 117.6(7) . . ?
C46 C43 P3 118.9(6) . . ?
C48 C43 P3 123.5(6) . . ?
C48 C44 C47 119.2(8) . . ?
C47 C45 C46 119.8(8) . . ?
C45 C46 C43 121.5(8) . . ?
C45 C47 C44 120.2(8) . . ?
C44 C48 C43 121.7(8) . . ?
C54 C49 C50 116.0(8) . . ?
C54 C49 P3 121.0(6) . . ?
C50 C49 P3 123.0(6) . . ?
C51 C50 C49 119.7(8) . . ?
C52 C51 C50 120.9(9) . . ?
C53 C52 C51 119.0(9) . . ?
C52 C53 C54 123.1(10) . . ?
C53 C54 C49 121.1(9) . . ?
C60 C55 C56 116.8(8) . . ?
C60 C55 P4 123.9(7) . . ?
C56 C55 P4 119.2(6) . . ?
C55 C56 C57 121.7(9) . . ?
C58 C57 C56 119.8(10) . . ?
C57 C58 C59 120.6(10) . . ?
C58 C59 C60 120.0(9) . . ?
C55 C60 C59 121.1(10) . . ?
C62 C61 C66 119.7(8) . . ?
C62 C61 P4 122.7(6) . . ?
C66 C61 P4 117.6(7) . . ?
C61 C62 C63 118.9(9) . . ?
C64 C63 C62 122.4(11) . . ?
C63 C64 C65 119.7(10) . . ?
C64 C65 C66 121.4(10) . . ?
C65 C66 C61 117.8(9) . . ?
C68 C67 C72 118.3(9) . . ?
C68 C67 P4 118.5(7) . . ?
C72 C67 P4 123.1(7) . . ?
C67 C68 C69 121.5(10) . . ?
C70 C69 C68 120.1(12) . . ?
C69 C70 C71 121.1(12) . . ?
C70 C71 C72 118.4(10) . . ?
C67 C72 C71 120.5(10) . . ?
C78 C73 C74 117.1(8) . . ?
C78 C73 P5 123.6(6) . . ?
C74 C73 P5 118.7(6) . . ?
C75 C74 C73 118.9(9) . . ?
C76 C75 C74 121.5(9) . . ?
C75 C76 C77 120.8(10) . . ?
C76 C77 C78 118.4(10) . . ?
C73 C78 C77 123.1(9) . . ?
C80 C79 C84 117.7(8) . . ?
C80 C79 P5 119.6(6) . . ?
C84 C79 P5 122.6(6) . . ?
C79 C80 C81 121.5(8) . . ?
C82 C81 C80 119.5(9) . . ?
C83 C82 C81 119.3(9) . . ?
C82 C83 C84 121.5(9) . . ?
C83 C84 C79 120.5(9) . . ?
C86 C85 C90 118.7(7) . . ?
C86 C85 P5 117.6(6) . . ?
C90 C85 P5 123.6(6) . . ?
C85 C86 C87 119.8(8) . . ?
C88 C87 C86 120.0(9) . . ?
C89 C88 C87 120.5(9) . . ?
C88 C89 C90 120.7(8) . . ?
C89 C90 C85 120.2(8) . . ?
C97 C93 C94 112.6(13) . . ?
C97 C93 C94A 119.1(11) . . ?
C94 C93 C94A 41.1(11) . . ?
C97 C93 P6 121.4(7) . . ?
C94 C93 P6 123.6(11) . . ?
C94A C93 P6 113.7(10) . . ?
C94A C94 C93 78(2) . . ?
C94A C94 C95 98(2) . . ?
C93 C94 C95 124.1(19) . . ?
C94A C94 C95A 54.4(19) . . ?
C93 C94 C95A 102.8(18) . . ?
C95 C94 C95A 43.8(14) . . ?
C94 C94A C95A 90(3) . . ?
C94 C94A C93 61.3(17) . . ?
C95A C94A C93 113(2) . . ?
C94 C94A C95 48.9(18) . . ?
C95A C94A C95 41.7(15) . . ?
C93 C94A C95 92.8(14) . . ?
C95A C95 C96 72(2) . . ?
C95A C95 C94 84(2) . . ?
C96 C95 C94 116.5(18) . . ?
C95A C95 C94A 51.0(18) . . ?
C96 C95 C94A 104.1(16) . . ?
C94 C95 C94A 33.4(12) . . ?
C95 C95A C94A 87(2) . . ?
C95 C95A C96 58.3(18) . . ?
C94A C95A C96 119(2) . . ?
C95 C95A C94 52.2(18) . . ?
C94A C95A C94 35.5(13) . . ?
C96 C95A C94 91.1(19) . . ?
C98 C96 C95 116.2(14) . . ?
C98 C96 C95A 113.9(16) . . ?
C95 C96 C95A 50.0(13) . . ?
C93 C97 C98 120.9(10) . . ?
C96 C98 C97 121.2(11) . . ?
C104 C99 C100 119.8(9) . . ?
C104 C99 P6 119.2(7) . . ?
C100 C99 P6 121.0(9) . . ?
C99 C100 C101 117.4(11) . . ?
C102 C101 C100 120.9(12) . . ?
C101 C102 C103 120.6(12) . . ?
C102 C103 C104 121.9(13) . . ?
C99 C104 C103 119.3(11) . . ?
C106 C105 C110 118.4(9) . . ?
C106 C105 P6 125.4(7) . . ?
C110 C105 P6 116.1(7) . . ?
C107 C106 C105 123.9(10) . . ?
C106 C107 C108 117.9(10) . . ?
C109 C108 C107 119.6(9) . . ?
C108 C109 C110 120.2(9) . . ?
C105 C110 C109 119.9(9) . . ?
C115 C111 C112 120.3(19) . . ?
C115 C111 N6 118.3(19) . . ?
C112 C111 N6 120.7(7) . . ?
C115 C111 C116 20(2) . . ?
C112 C111 C116 117.8(19) . . ?
N6 C111 C116 120.3(19) . . ?
C113 C112 C111 119.3(7) . . ?
C114 C113 C112 121.9(7) . . ?
C114 C113 N3 119.5(7) . . ?
C112 C113 N3 118.6(7) . . ?
C113 C114 C118 114.5(10) . . ?
C113 C114 C117 119.2(10) . . ?
C118 C114 C117 29.6(7) . . ?
C116 C115 C111 103(10) . . ?
C116 C115 C118 73(9) . . ?
C111 C115 C118 121(3) . . ?
C116 C115 C117 47(8) . . ?
C111 C115 C117 114(3) . . ?
C118 C115 C117 26.3(8) . . ?
C115 C116 C118 86(9) . . ?
C115 C116 C117 116(10) . . ?
C118 C116 C117 31.6(12) . . ?
C115 C116 C111 57(8) . . ?
C118 C116 C111 111(3) . . ?
C117 C116 C111 120(3) . . ?
C118 C117 C116 74(2) . . ?
C118 C117 N8 112(2) . . ?
C116 C117 N8 121(2) . . ?
C118 C117 C114 74.3(19) . . ?
C116 C117 C114 116.5(19) . . ?
N8 C117 C114 121.8(14) . . ?
C118 C117 C115 58(2) . . ?
C116 C117 C115 16(2) . . ?
N8 C117 C115 128.3(19) . . ?
C114 C117 C115 105.0(17) . . ?
C118 C117 N8A 57.2(17) . . ?
C116 C117 N8A 102(2) . . ?
N8 C117 N8A 55.3(8) . . ?
C114 C117 N8A 104.4(10) . . ?
C115 C117 N8A 94.9(18) . . ?
C117 C118 C116 75(2) . . ?
C117 C118 C115 96(3) . . ?
C116 C118 C115 22(2) . . ?
C117 C118 C114 76.1(19) . . ?
C116 C118 C114 118(2) . . ?
C115 C118 C114 120(2) . . ?
C117 C118 N8A 98(2) . . ?
C116 C118 N8A 118(2) . . ?
C115 C118 N8A 120(2) . . ?
C114 C118 N8A 120.3(13) . . ?
C117 C118 N8 45.5(17) . . ?
C116 C118 N8 97.3(16) . . ?
C115 C118 N8 116.5(18) . . ?
C114 C118 N8 99.3(11) . . ?
N8A C118 N8 53.0(7) . . ?
N1 C119 C124 111.2(6) . . ?
N1 C119 C120 130.1(7) . . ?
C124 C119 C120 118.5(6) . . ?
C121 C120 C119 117.9(7) . . ?
C120 C121 C122 121.3(8) . . ?
C123 C122 C121 122.1(7) . . ?
C122 C123 C124 115.8(8) . . ?
C123 C124 N3 130.9(7) . . ?
C123 C124 C119 124.4(7) . . ?
N3 C124 C119 104.6(6) . . ?
N1 C125 N3 111.2(6) . . ?
N1 C125 C126 119.7(7) . . ?
N3 C125 C126 129.0(7) . . ?
N2 C126 C131 124.2(7) . . ?
N2 C126 C125 112.8(7) . . ?
C131 C126 C125 122.9(7) . . ?
N2 C127 C128 124.8(8) . . ?
C127 C128 C130 118.5(8) . . ?
C128 C130 C131 119.1(8) . . ?
C126 C131 C130 116.7(8) . . ?
N9 C132 C135 134.4(11) . . ?
N9 C132 C142 28.9(8) . . ?
C135 C132 C142 105.7(11) . . ?
N9A C133 C134 133.0(10) . . ?
N9A C133 C143 35.0(7) . . ?
C134 C133 C143 100.1(10) . . ?
C148 C134 C133 113.1(12) . . ?
C148 C134 C137 27.6(10) . . ?
C133 C134 C137 138.2(11) . . ?
C136 C135 C132 134.2(14) . . ?
C136 C135 C147 27.0(11) . . ?
C132 C135 C147 107.5(12) . . ?
C147 C136 C135 82(4) . . ?
C147 C136 C139 33(3) . . ?
C135 C136 C139 114(2) . . ?
C148 C137 C138 49(3) . . ?
C148 C137 C134 63(3) . . ?
C138 C137 C134 111.1(16) . . ?
C148 C138 C141 89.1(18) . . ?
C148 C138 C137 29.1(14) . . ?
C141 C138 C137 115.4(18) . . ?
C147 C139 C140 99(2) . . ?
C147 C139 C136 22.7(18) . . ?
C140 C139 C136 121(2) . . ?
C139 C140 C144 156.3(17) . . ?
C139 C140 N8 139.4(14) . . ?
C144 C140 N8 63.9(10) . . ?
C139 C140 C142 127.3(15) . . ?
C144 C140 C142 29.0(10) . . ?
N8 C140 C142 92.4(10) . . ?
C139 C140 C147 36.6(12) . . ?
C144 C140 C147 119.8(14) . . ?
N8 C140 C147 174.8(11) . . ?
C142 C140 C147 91.0(12) . . ?
C138 C141 C145 159.2(14) . . ?
C138 C141 N8A 132.6(12) . . ?
C145 C141 N8A 67.8(9) . . ?
C138 C141 C143 130.8(12) . . ?
C145 C141 C143 30.2(8) . . ?
N8A C141 C143 96.2(9) . . ?
C138 C141 C148 42.7(10) . . ?
C145 C141 C148 116.7(13) . . ?
N8A C141 C148 174.6(11) . . ?
C143 C141 C148 88.8(11) . . ?
N9 C142 C144 130(3) . . ?
N9 C142 N7 62.6(19) . . ?
C144 C142 N7 69.5(19) . . ?
N9 C142 C132 65(2) . . ?
C144 C142 C132 163(3) . . ?
N7 C142 C132 126.9(18) . . ?
N9 C142 C140 172(3) . . ?
C144 C142 C140 45.7(18) . . ?
N7 C142 C140 114.9(17) . . ?
C132 C142 C140 118.2(13) . . ?
C145 C143 N9A 110(3) . . ?
C145 C143 N7A 59.0(17) . . ?
N9A C143 N7A 60.4(13) . . ?
C145 C143 C133 159(2) . . ?
N9A C143 C133 65.2(14) . . ?
N7A C143 C133 124.4(15) . . ?
C145 C143 C141 55.0(18) . . ?
N9A C143 C141 157(2) . . ?
N7A C143 C141 112.5(13) . . ?
C133 C143 C141 122.2(11) . . ?
C142 C144 C140 105(2) . . ?
C142 C144 N7 76(2) . . ?
C140 C144 N7 173.3(17) . . ?
C142 C144 N9 23.5(18) . . ?
C140 C144 N9 128.5(16) . . ?
N7 C144 N9 53.7(9) . . ?
C142 C144 N8 168(3) . . ?
C140 C144 N8 69.9(11) . . ?
N7 C144 N8 107.3(13) . . ?
N9 C144 N8 160.5(14) . . ?
C142 C144 C146 131(2) . . ?
C140 C144 C146 122.6(15) . . ?
N7 C144 C146 55.1(9) . . ?
N9 C144 C146 108.7(12) . . ?
N8 C144 C146 52.8(8) . . ?
C143 C145 N7A 87(2) . . ?
C143 C145 C141 95(2) . . ?
N7A C145 C141 164.8(17) . . ?
C143 C145 N9A 37.8(16) . . ?
N7A C145 N9A 57.1(10) . . ?
C141 C145 N9A 130.1(15) . . ?
C143 C145 N8A 151(2) . . ?
N7A C145 N8A 107.7(13) . . ?
C141 C145 N8A 64.5(9) . . ?
N9A C145 N8A 164.7(14) . . ?
C143 C145 C146 141(2) . . ?
N7A C145 C146 55.9(9) . . ?
C141 C145 C146 117.3(13) . . ?
N9A C145 C146 112.3(12) . . ?
N8A C145 C146 52.8(7) . . ?
N7A C146 N8 172.5(11) . . ?
N7A C146 N7 71.6(8) . . ?
N8 C146 N7 112.1(9) . . ?
N7A C146 N8A 110.0(8) . . ?
N8 C146 N8A 67.1(7) . . ?
N7 C146 N8A 172.9(11) . . ?
N7A C146 C144 122.7(10) . . ?
N8 C146 C144 59.6(8) . . ?
N7 C146 C144 53.2(8) . . ?
N8A C146 C144 126.7(9) . . ?
N7A C146 C145 47.5(8) . . ?
N8 C146 C145 130.7(9) . . ?
N7 C146 C145 116.4(9) . . ?
N8A C146 C145 63.6(8) . . ?
C144 C146 C145 169.6(11) . . ?
C136 C147 C139 124(4) . . ?
C136 C147 C135 71(3) . . ?
C139 C147 C135 160(2) . . ?
C136 C147 C140 165(4) . . ?
C139 C147 C140 44.8(16) . . ?
C135 C147 C140 117.3(14) . . ?
C137 C148 C138 101(3) . . ?
C137 C148 C134 89(3) . . ?
C138 C148 C134 161(2) . . ?
C137 C148 C141 143(3) . . ?
C138 C148 C141 48.3(13) . . ?
C134 C148 C141 115.1(16) . . ?
N4 C149 C153 110.4(6) . . ?
N4 C149 C152 129.9(7) . . ?
C153 C149 C152 119.5(7) . . ?
C152 C150 C151 122.5(8) . . ?
C154 C151 C150 122.1(8) . . ?
C150 C152 C149 116.7(8) . . ?
C154 C153 C149 123.0(7) . . ?
C154 C153 N6 131.9(7) . . ?
C149 C153 N6 104.9(6) . . ?
C151 C154 C153 116.2(8) . . ?
N4 C155 N6 112.9(6) . . ?
N4 C155 C156 118.7(7) . . ?
N6 C155 C156 128.3(7) . . ?
N5 C156 C157 123.2(7) . . ?
N5 C156 C155 113.6(7) . . ?
C157 C156 C155 123.1(7) . . ?
C156 C157 C158 118.8(8) . . ?
C159 C158 C157 117.8(8) . . ?
C160 C159 C158 118.1(8) . . ?
N5 C160 C159 123.7(8) . . ?
Cl4 C161 Cl3 105.8(10) . . ?
C164 C162 C163 112.3(18) . 2_666 ?
C164 C163 C162 118.7(18) . 2_666 ?
C163 C164 C162 128.8(18) . . ?
Cl2 C165 Cl1 111.6(10) . . ?
Cl5 C166 Cl5 24.5(6) . 2_767 ?
Cl5 C166 Cl6 96.1(10) . . ?
Cl5 C166 Cl6 120.0(10) 2_767 . ?
F2 B1 F1 111(2) . . ?
F2 B1 F3 111.8(15) . . ?
F1 B1 F3 108.1(11) . . ?
F2 B1 F4 105.1(12) . . ?
F1 B1 F4 107.4(15) . . ?
F3 B1 F4 113.0(19) . . ?
F7 B2 F8 112.0(13) . . ?
F7 B2 F5 108.9(12) . . ?
F8 B2 F5 108.1(13) . . ?
F7 B2 F6 110.3(14) . . ?
F8 B2 F6 109.2(11) . . ?
F5 B2 F6 108.3(12) . . ?
F12 B3 F9 115(2) . . ?
F12 B3 F11A 73.7(17) . . ?
F9 B3 F11A 132.1(19) . . ?
F12 B3 F10 108(2) . . ?
F9 B3 F10 113.4(15) . . ?
F11A B3 F10 107.1(17) . . ?
F12 B3 F12A 113(2) . . ?
F9 B3 F12A 101.4(17) . . ?
F11A B3 F12A 41.4(11) . . ?
F10 B3 F12A 106.3(17) . . ?
F12 B3 F11 16.1(16) . . ?
F9 B3 F11 104.9(16) . . ?
F11A B3 F11 89.7(14) . . ?
F10 B3 F11 102.5(15) . . ?
F12A B3 F11 128.6(16) . . ?
F12 F11 B3 25(2) . . ?
F12A F11A B3 71.0(16) . . ?
F12A F11A F12 111.7(19) . . ?
B3 F11A F12 42.9(10) . . ?
F11A F12A B3 67.6(15) . . ?
F11 F12 B3 139(4) . . ?
F11 F12 F11A 158(3) . . ?
B3 F12 F11A 63.4(18) . . ?
Cl5 Cl5 C166 100.2(17) 2_767 . ?
Cl5 Cl5 C166 55.3(14) 2_767 2_767 ?
C166 Cl5 C166 155.5(6) . 2_767 ?
Cl5 Cl5 Cl6 145.8(17) 2_767 . ?
C166 Cl5 Cl6 47.2(7) . . ?
C166 Cl5 Cl6 156.3(8) 2_767 . ?
C166 Cl6 Cl5 36.7(5) . . ?

loop_
_geom_bond_atom_site_label_1
_geom_bond_atom_site_label_2
_geom_bond_distance
_geom_bond_site_symmetry_2
_geom_bond_publ_flag
Cu1 N1 2.063(6) . ?
Cu1 N2 2.155(6) . ?
Cu1 P3 2.234(2) . ?
Cu1 P5 2.256(2) . ?
Cu2 N4 2.073(6) . ?
Cu2 N5 2.124(6) . ?
Cu2 P6 2.237(3) . ?
Cu2 P4 2.252(2) . ?
Cu3 N7A 1.957(13) . ?
Cu3 N7 1.951(12) . ?
Cu3 P1 2.238(3) . ?
Cu3 P2 2.246(3) . ?
Cu3 N9A 2.293(13) . ?
Cu3 N9 2.465(15) . ?
P1 C7 1.806(10) . ?
P1 C1 1.819(9) . ?
P1 C13 1.820(9) . ?
P2 C19 1.809(9) . ?
P2 C25 1.824(11) . ?
P2 C31 1.859(11) . ?
P3 C43 1.812(8) . ?
P3 C49 1.811(7) . ?
P3 C37 1.841(7) . ?
P4 C67 1.816(9) . ?
P4 C55 1.819(8) . ?
P4 C61 1.841(8) . ?
P5 C73 1.816(8) . ?
P5 C85 1.825(7) . ?
P5 C79 1.831(8) . ?
P6 C105 1.798(10) . ?
P6 C93 1.827(9) . ?
P6 C99 1.836(9) . ?
N1 C125 1.333(9) . ?
N1 C119 1.355(8) . ?
N2 C127 1.326(8) . ?
N2 C126 1.335(9) . ?
N3 C125 1.387(9) . ?
N3 C124 1.399(8) . ?
N3 C113 1.431(9) . ?
N4 C155 1.323(9) . ?
N4 C149 1.369(8) . ?
N5 C160 1.326(9) . ?
N5 C156 1.338(10) . ?
N6 C155 1.360(9) . ?
N6 C153 1.415(8) . ?
N6 C111 1.434(9) . ?
N7 N9 1.200(16) . ?
N7 C144 1.300(18) . ?
N7 C146 1.331(14) . ?
N7 C142 1.35(2) . ?
N7 N7A 1.546(16) . ?
N7A C145 1.168(17) . ?
N7A N9A 1.198(15) . ?
N7A C146 1.312(13) . ?
N7A C143 1.360(19) . ?
N8 C146 1.328(12) . ?
N8 C117 1.387(18) . ?
N8 C144 1.44(2) . ?
N8 N8A 1.493(15) . ?
N8 C140 1.503(13) . ?
N8 C118 1.799(19) . ?
N8A C146 1.372(13) . ?
N8A C118 1.490(18) . ?
N8A C141 1.504(13) . ?
N8A C145 1.543(18) . ?
N8A C117 1.755(18) . ?
N9A C143 0.861(16) . ?
N9A C145 1.32(2) . ?
N9A C133 1.364(14) . ?
N9 C142 0.71(2) . ?
N9 C132 1.331(15) . ?
N9 C144 1.36(2) . ?
C1 C2 1.368(12) . ?
C1 C6 1.401(11) . ?
C2 C3 1.390(12) . ?
C3 C4 1.374(13) . ?
C4 C5 1.367(12) . ?
C5 C6 1.399(12) . ?
C7 C8 1.392(13) . ?
C7 C11 1.413(12) . ?
C8 C9 1.412(15) . ?
C9 C10 1.372(17) . ?
C10 C12 1.386(17) . ?
C11 C12 1.358(13) . ?
C13 C15 1.346(12) . ?
C13 C18 1.393(13) . ?
C14 C15 1.369(13) . ?
C14 C16 1.368(15) . ?
C16 C17 1.380(16) . ?
C17 C18 1.421(13) . ?
C19 C20 1.343(12) . ?
C19 C24 1.388(12) . ?
C20 C21 1.433(13) . ?
C21 C22 1.321(14) . ?
C22 C23 1.355(14) . ?
C23 C24 1.400(13) . ?
C25 C26 1.351(14) . ?
C25 C29 1.361(15) . ?
C26 C27 1.406(17) . ?
C27 C28 1.356(18) . ?
C28 C30 1.357(19) . ?
C29 C30 1.368(16) . ?
C31 C36 1.342(14) . ?
C31 C35 1.386(14) . ?
C32 C34 1.29(2) . ?
C32 C36 1.429(19) . ?
C33 C35 1.370(15) . ?
C33 C34 1.378(19) . ?
C37 C42 1.390(10) . ?
C37 C38 1.386(11) . ?
C38 C39 1.393(11) . ?
C39 C40 1.371(13) . ?
C40 C41 1.351(13) . ?
C41 C42 1.399(11) . ?
C43 C46 1.383(10) . ?
C43 C48 1.395(10) . ?
C44 C48 1.375(11) . ?
C44 C47 1.383(12) . ?
C45 C47 1.379(12) . ?
C45 C46 1.375(11) . ?
C49 C54 1.383(12) . ?
C49 C50 1.412(11) . ?
C50 C51 1.384(11) . ?
C51 C52 1.372(12) . ?
C52 C53 1.288(13) . ?
C53 C54 1.372(13) . ?
C55 C60 1.376(11) . ?
C55 C56 1.380(11) . ?
C56 C57 1.386(12) . ?
C57 C58 1.342(13) . ?
C58 C59 1.348(13) . ?
C59 C60 1.392(12) . ?
C61 C62 1.384(11) . ?
C61 C66 1.401(11) . ?
C62 C63 1.382(13) . ?
C63 C64 1.326(14) . ?
C64 C65 1.361(14) . ?
C65 C66 1.402(12) . ?
C67 C68 1.359(12) . ?
C67 C72 1.397(11) . ?
C68 C69 1.368(13) . ?
C69 C70 1.349(16) . ?
C70 C71 1.380(15) . ?
C71 C72 1.390(12) . ?
C73 C78 1.369(11) . ?
C73 C74 1.421(10) . ?
C74 C75 1.398(12) . ?
C75 C76 1.343(13) . ?
C76 C77 1.372(13) . ?
C77 C78 1.389(12) . ?
C79 C80 1.364(10) . ?
C79 C84 1.394(11) . ?
C80 C81 1.414(11) . ?
C81 C82 1.364(12) . ?
C82 C83 1.361(13) . ?
C83 C84 1.379(12) . ?
C85 C86 1.375(10) . ?
C85 C90 1.383(10) . ?
C86 C87 1.392(11) . ?
C87 C88 1.353(13) . ?
C88 C89 1.346(12) . ?
C89 C90 1.368(11) . ?
C93 C97 1.314(12) . ?
C93 C94 1.36(2) . ?
C93 C94A 1.51(2) . ?
C94 C94A 1.02(3) . ?
C94 C95 1.39(3) . ?
C94 C95A 1.75(4) . ?
C94A C95A 1.43(3) . ?
C94A C95 1.83(3) . ?
C95 C95A 1.22(3) . ?
C95 C96 1.35(2) . ?
C95A C96 1.51(3) . ?
C96 C98 1.282(15) . ?
C97 C98 1.424(13) . ?
C99 C104 1.384(13) . ?
C99 C100 1.400(12) . ?
C100 C101 1.454(14) . ?
C101 C102 1.320(16) . ?
C102 C103 1.353(16) . ?
C103 C104 1.385(12) . ?
C105 C106 1.365(12) . ?
C105 C110 1.378(11) . ?
C106 C107 1.360(13) . ?
C107 C108 1.415(14) . ?
C108 C109 1.371(14) . ?
C109 C110 1.412(12) . ?
C111 C115 1.29(4) . ?
C111 C112 1.380(10) . ?
C111 C116 1.50(4) . ?
C112 C113 1.384(10) . ?
C113 C114 1.367(10) . ?
C114 C118 1.430(17) . ?
C114 C117 1.442(17) . ?
C115 C116 0.52(5) . ?
C115 C118 1.41(4) . ?
C115 C117 1.65(3) . ?
C116 C118 1.35(5) . ?
C116 C117 1.35(5) . ?
C117 C118 0.733(16) . ?
C119 C124 1.399(10) . ?
C119 C120 1.399(9) . ?
C120 C121 1.387(10) . ?
C121 C122 1.398(11) . ?
C122 C123 1.373(10) . ?
C123 C124 1.380(9) . ?
C125 C126 1.478(10) . ?
C126 C131 1.383(10) . ?
C127 C128 1.349(10) . ?
C128 C130 1.379(11) . ?
C130 C131 1.401(10) . ?
C132 C135 1.390(12) . ?
C132 C142 1.47(2) . ?
C133 C134 1.375(14) . ?
C133 C143 1.479(18) . ?
C134 C148 1.36(2) . ?
C134 C137 1.52(2) . ?
C135 C136 1.39(2) . ?
C135 C147 1.46(3) . ?
C136 C147 0.67(3) . ?
C136 C139 1.43(3) . ?
C137 C148 0.71(2) . ?
C137 C138 1.42(3) . ?
C138 C148 1.10(2) . ?
C138 C141 1.213(17) . ?
C139 C147 0.94(2) . ?
C139 C140 1.116(18) . ?
C140 C144 1.154(16) . ?
C140 C142 1.56(2) . ?
C140 C147 1.57(3) . ?
C141 C145 1.232(16) . ?
C141 C143 1.499(19) . ?
C141 C148 1.63(2) . ?
C142 C144 0.78(2) . ?
C143 C145 0.756(17) . ?
C144 C146 1.542(17) . ?
C145 C146 1.542(16) . ?
C149 C153 1.392(10) . ?
C149 C152 1.417(10) . ?
C150 C152 1.356(10) . ?
C150 C151 1.393(11) . ?
C151 C154 1.360(10) . ?
C153 C154 1.381(10) . ?
C155 C156 1.483(9) . ?
C156 C157 1.344(10) . ?
C157 C158 1.422(11) . ?
C158 C159 1.388(12) . ?
C159 C160 1.371(10) . ?
C161 Cl4 1.609(17) . ?
C161 Cl3 1.88(2) . ?
C162 C164 1.41(2) . ?
C162 C163 1.41(2) 2_666 ?
C163 C164 1.36(2) . ?
C163 C162 1.41(2) 2_666 ?
C165 Cl2 1.605(13) . ?
C165 Cl1 1.740(15) . ?
C166 Cl5 1.449(17) . ?
C166 Cl5 1.735(18) 2_767 ?
C166 Cl6 1.777(18) . ?
B1 F2 1.31(2) . ?
B1 F1 1.315(17) . ?
B1 F3 1.365(18) . ?
B1 F4 1.38(2) . ?
B2 F7 1.324(14) . ?
B2 F8 1.370(15) . ?
B2 F5 1.387(16) . ?
B2 F6 1.390(17) . ?
B3 F12 1.06(2) . ?
B3 F9 1.32(2) . ?
B3 F11A 1.40(3) . ?
B3 F10 1.407(17) . ?
B3 F12A 1.43(3) . ?
B3 F11 1.64(3) . ?
F11 F12 0.69(2) . ?
F11A F12A 0.999(17) . ?
F11A F12 1.50(2) . ?
Cl5 Cl5 0.730(15) 2_767 ?
Cl5 C166 1.735(18) 2_767 ?
Cl5 Cl6 2.410(11) . ?
